data_4077592
loop_
_publ_author_name
'Cabeza, Javier A.'
'Grepioni, Fabrizia'
'Moreno, Marta'
'Riera, V\'ictor'

_publ_section_title
;
 Reactivity of Diynes with a 1-Azavinylidene-Bridged Triruthenium Carbonyl
 Cluster. Insertion Reactions of Diynes into Ru&#x2212;H, Ru&#x2212;C, and
 Ru&#x2212;N Bonds
;
_journal_issue 25
_journal_name_full Organometallics
_journal_page_first 5424
_journal_paper_doi 10.1021/om0005506
_journal_volume 19
_journal_year 2000
_chemical_formula_sum 'C39 H25 N O10 Ru3'
_chemical_formula_weight 970.81
_chemical_name_systematic
; 
 ? 
;
_space_group_IT_number 14
_symmetry_cell_setting monoclinic
_symmetry_space_group_name_Hall '-P 2yab'
_symmetry_space_group_name_H-M 'P 1 21/a 1'
_atom_sites_solution_hydrogens geom
_atom_sites_solution_primary direct
_atom_sites_solution_secondary difmap
_audit_creation_method SHELXL-97
_cell_angle_alpha 90.00
_cell_angle_beta 106.42(3)
_cell_angle_gamma 90.00
_cell_formula_units_Z 4
_cell_length_a 19.668(8)
_cell_length_b 9.327(8)
_cell_length_c 20.967(9)
_cell_measurement_temperature 293(2)
_cell_volume 3689(4)
_computing_structure_refinement 'SHELXL-97 (Sheldrick, 1997)'
_computing_structure_solution 'SHELXS-97 (Sheldrick, 1990)'
_diffrn_ambient_temperature 293(2)
_diffrn_measured_fraction_theta_full 0.993
_diffrn_measured_fraction_theta_max 0.993
_diffrn_radiation_monochromator graphite
_diffrn_radiation_source 'fine-focus sealed tube'
_diffrn_radiation_type MoK\a
_diffrn_radiation_wavelength 0.71069
_diffrn_reflns_av_R_equivalents 0.0279
_diffrn_reflns_av_sigmaI/netI 0.0264
_diffrn_reflns_limit_h_max 22
_diffrn_reflns_limit_h_min -23
_diffrn_reflns_limit_k_max 11
_diffrn_reflns_limit_k_min 0
_diffrn_reflns_limit_l_max 24
_diffrn_reflns_limit_l_min 0
_diffrn_reflns_number 7057
_diffrn_reflns_theta_full 24.97
_diffrn_reflns_theta_max 24.97
_diffrn_reflns_theta_min 3.04
_exptl_absorpt_coefficient_mu 1.272
_exptl_absorpt_correction_T_max 1.00
_exptl_absorpt_correction_T_min 0.78
_exptl_absorpt_correction_type psi-scan
_exptl_crystal_colour yellow
_exptl_crystal_density_diffrn 1.748
_exptl_crystal_density_method 'not measured'
_exptl_crystal_F_000 1912
_exptl_crystal_size_max 0.24
_exptl_crystal_size_mid 0.20
_exptl_crystal_size_min 0.12
_refine_diff_density_max 1.128
_refine_diff_density_min -1.407
_refine_diff_density_rms 0.192
_refine_ls_extinction_method none
_refine_ls_goodness_of_fit_ref 0.955
_refine_ls_hydrogen_treatment mixed
_refine_ls_matrix_type full
_refine_ls_number_parameters 442
_refine_ls_number_reflns 6420
_refine_ls_number_restraints 0
_refine_ls_restrained_S_all 0.955
_refine_ls_R_factor_all 0.0847
_refine_ls_R_factor_gt 0.0657
_refine_ls_shift/su_max 0.001
_refine_ls_shift/su_mean 0.000
_refine_ls_structure_factor_coef Fsqd
_refine_ls_weighting_details 'calc w=1/[\s^2^(Fo^2^)+(0.1615P)^2^+4.8454P] where P=(Fo^2^+2Fc^2^)/3'
_refine_ls_weighting_scheme calc
_refine_ls_wR_factor_gt 0.1720
_refine_ls_wR_factor_ref 0.1934
_reflns_number_gt 4925
_reflns_number_total 6420
_reflns_threshold_expression >2sigma(I)
_cod_data_source_file om0005506.cif
_cod_data_source_block 3
_cod_depositor_comments
;
The following automatic conversions were performed:

'_symmetry_cell_setting' value 'Monoclinic' changed to 'monoclinic'
according to /home/saulius/struct/CIF-dictionaries/cif_core.dic
dictionary named 'cif_core.dic' version 2.4.2 from
2011-04-26.

'_exptl_absorpt_correction_type' value 'Psi-scan'
changed to 'psi-scan' according to
/home/saulius/struct/CIF-dictionaries/cif_core.dic dictionary named
'cif_core.dic' version 2.4.2 from 2011-04-26.

Automatic conversion script
Id: cif_fix_values 1715 2011-07-08 13:25:40Z adriana 
;
_cod_original_sg_symbol_H-M P2(1)/a
_cod_database_code 4077592

loop_
_symmetry_equiv_pos_as_xyz
'x, y, z'
'-x+1/2, y+1/2, -z'
'-x, -y, -z'
'x-1/2, -y-1/2, z'

loop_
_atom_site_label
_atom_site_type_symbol
_atom_site_fract_x
_atom_site_fract_y
_atom_site_fract_z
_atom_site_U_iso_or_equiv
_atom_site_adp_type
_atom_site_occupancy
_atom_site_symmetry_multiplicity
_atom_site_calc_flag
_atom_site_refinement_flags
Ru1 Ru 0.28742(3) 0.11364(6) 0.16501(3) 0.0395(2) Uani 1 1 d .
Ru2 Ru 0.15492(3) -0.03717(6) 0.10957(3) 0.0421(2) Uani 1 1 d .
Ru3 Ru 0.11636(3) 0.25452(6) 0.13694(3) 0.0404(2) Uani 1 1 d .
C1 C 0.3333(4) -0.0513(8) 0.1396(4) 0.0537(19) Uani 1 1 d .
O1 O 0.3619(4) -0.1440(7) 0.1263(4) 0.0789(19) Uani 1 1 d .
C2 C 0.3801(4) 0.1821(9) 0.2146(4) 0.0511(18) Uani 1 1 d .
O2 O 0.4377(3) 0.2068(7) 0.2400(3) 0.0656(16) Uani 1 1 d .
C3 C 0.2850(4) 0.2135(10) 0.0852(4) 0.059(2) Uani 1 1 d .
O3 O 0.2835(4) 0.2797(8) 0.0394(3) 0.086(2) Uani 1 1 d .
C4 C 0.1951(4) -0.2222(9) 0.0972(4) 0.0546(19) Uani 1 1 d .
O4 O 0.2169(4) -0.3334(7) 0.0931(3) 0.0762(18) Uani 1 1 d .
C5 C 0.0612(5) -0.1121(11) 0.0844(5) 0.069(2) Uani 1 1 d .
O5 O 0.0049(4) -0.1590(10) 0.0717(4) 0.108(3) Uani 1 1 d .
C6 C 0.1477(4) 0.0371(8) 0.0219(4) 0.0538(19) Uani 1 1 d .
O6 O 0.1474(4) 0.0777(7) -0.0285(3) 0.0738(17) Uani 1 1 d .
C7 C 0.0182(5) 0.2395(9) 0.0991(5) 0.060(2) Uani 1 1 d .
O7 O -0.0427(3) 0.2338(9) 0.0788(4) 0.094(2) Uani 1 1 d .
C8 C 0.1220(5) 0.3600(10) 0.0609(5) 0.061(2) Uani 1 1 d .
O8 O 0.1223(5) 0.4252(8) 0.0149(4) 0.092(2) Uani 1 1 d .
C17 C 0.0966(4) 0.1272(8) 0.2237(3) 0.0436(16) Uani 1 1 d .
H17 H 0.0487 0.1304 0.2006 0.052 Uiso 1 1 calc R
C18 C 0.1435(3) 0.0603(7) 0.1941(4) 0.0393(15) Uani 1 1 d .
C19 C 0.2099(4) 0.0013(7) 0.2068(3) 0.0377(14) Uani 1 1 d .
C20 C 0.2754(4) -0.0214(8) 0.2530(4) 0.0470(16) Uani 1 1 d .
H20 H 0.3091 -0.0760 0.2405 0.056 Uiso 1 1 calc R
C21 C 0.1202(4) 0.1934(8) 0.2909(4) 0.0477(17) Uani 1 1 d .
H21A H 0.1656 0.2405 0.2972 0.057 Uiso 1 1 calc R
H21B H 0.0860 0.2640 0.2961 0.057 Uiso 1 1 calc R
O10 O 0.1263(3) 0.0800(6) 0.3383(3) 0.0563(13) Uani 1 1 d .
C23 C 0.1475(3) 0.1159(6) 0.4026(2) 0.057(2) Uani 1 1 d G
C24 C 0.1757(4) 0.2473(6) 0.4283(3) 0.074(3) Uani 1 1 d G
H24 H 0.1788 0.3217 0.3998 0.088 Uiso 1 1 calc R
C25 C 0.1992(4) 0.2676(7) 0.4967(3) 0.092(4) Uani 1 1 d G
H25 H 0.2180 0.3556 0.5139 0.110 Uiso 1 1 calc R
C26 C 0.1945(4) 0.1565(10) 0.5395(2) 0.096(4) Uani 1 1 d G
H26 H 0.2102 0.1700 0.5852 0.115 Uiso 1 1 calc R
C27 C 0.1664(5) 0.0250(8) 0.5138(3) 0.109(4) Uani 1 1 d G
H27 H 0.1633 -0.0494 0.5423 0.130 Uiso 1 1 calc R
C28 C 0.1429(4) 0.0047(6) 0.4453(3) 0.078(3) Uani 1 1 d G
H28 H 0.1241 -0.0833 0.4281 0.093 Uiso 1 1 calc R
C22 C 0.2935(4) 0.0382(9) 0.3214(4) 0.0530(19) Uani 1 1 d .
H22A H 0.2667 0.1251 0.3219 0.064 Uiso 1 1 calc R
H22B H 0.2818 -0.0306 0.3513 0.064 Uiso 1 1 calc R
O11 O 0.3671(3) 0.0684(8) 0.3420(3) 0.0692(17) Uani 1 1 d .
C29 C 0.3964(3) 0.1108(6) 0.4049(2) 0.059(2) Uani 1 1 d G
C30 C 0.4672(3) 0.1511(8) 0.4201(3) 0.080(3) Uani 1 1 d G
H30 H 0.4906 0.1501 0.3873 0.096 Uiso 1 1 calc R
C31 C 0.5030(2) 0.1929(8) 0.4845(4) 0.097(4) Uani 1 1 d G
H31 H 0.5504 0.2198 0.4947 0.117 Uiso 1 1 calc R
C32 C 0.4681(4) 0.1944(7) 0.5336(3) 0.093(4) Uani 1 1 d G
H32 H 0.4921 0.2224 0.5766 0.112 Uiso 1 1 calc R
C33 C 0.3973(4) 0.1541(8) 0.5183(3) 0.082(3) Uani 1 1 d G
H33 H 0.3739 0.1551 0.5511 0.098 Uiso 1 1 calc R
C34 C 0.3614(2) 0.1123(7) 0.4540(3) 0.069(2) Uani 1 1 d G
H34 H 0.3140 0.0854 0.4437 0.083 Uiso 1 1 calc R
N1 N 0.2256(3) 0.2846(6) 0.1841(3) 0.0390(12) Uani 1 1 d .
C10 C 0.2412(4) 0.4051(7) 0.2159(3) 0.0392(14) Uani 1 1 d .
C11 C 0.1816(4) 0.4937(7) 0.2213(4) 0.0438(16) Uani 1 1 d .
C12 C 0.1145(4) 0.4464(8) 0.1854(4) 0.0484(17) Uani 1 1 d .
C13 C 0.0570(4) 0.5275(9) 0.1894(5) 0.062(2) Uani 1 1 d .
H13 H 0.0117 0.5000 0.1647 0.074 Uiso 1 1 calc R
C14 C 0.0651(5) 0.6502(10) 0.2296(5) 0.076(3) Uani 1 1 d .
H14 H 0.0255 0.7011 0.2327 0.091 Uiso 1 1 calc R
C15 C 0.1320(6) 0.6946(9) 0.2646(5) 0.072(3) Uani 1 1 d .
H15 H 0.1376 0.7763 0.2910 0.087 Uiso 1 1 calc R
C16 C 0.1909(5) 0.6180(8) 0.2604(4) 0.0545(19) Uani 1 1 d .
H16 H 0.2362 0.6487 0.2834 0.065 Uiso 1 1 calc R
C35 C 0.31612(19) 0.4536(5) 0.2448(2) 0.0448(16) Uani 1 1 d G
C36 C 0.3515(3) 0.5133(6) 0.2024(2) 0.057(2) Uani 1 1 d G
H36 H 0.3289 0.5205 0.1571 0.068 Uiso 1 1 calc R
C37 C 0.4207(3) 0.5622(6) 0.2277(3) 0.065(2) Uani 1 1 d G
H37 H 0.4443 0.6021 0.1994 0.078 Uiso 1 1 calc R
C38 C 0.4545(2) 0.5514(6) 0.2954(3) 0.075(3) Uani 1 1 d G
H38 H 0.5007 0.5841 0.3123 0.090 Uiso 1 1 calc R
C39 C 0.4191(3) 0.4917(7) 0.3377(2) 0.075(3) Uani 1 1 d G
H39 H 0.4417 0.4845 0.3830 0.090 Uiso 1 1 calc R
C40 C 0.3499(3) 0.4428(6) 0.3124(2) 0.059(2) Uani 1 1 d G
H40 H 0.3263 0.4029 0.3408 0.071 Uiso 1 1 calc R

loop_
_atom_site_aniso_label
_atom_site_aniso_U_11
_atom_site_aniso_U_22
_atom_site_aniso_U_33
_atom_site_aniso_U_23
_atom_site_aniso_U_13
_atom_site_aniso_U_12
Ru1 0.0276(3) 0.0400(3) 0.0507(4) -0.0021(2) 0.0107(2) -0.0020(2)
Ru2 0.0343(3) 0.0416(3) 0.0469(4) -0.0039(2) 0.0057(2) -0.0044(2)
Ru3 0.0268(3) 0.0432(3) 0.0472(4) 0.0007(2) 0.0041(2) 0.0002(2)
C1 0.036(4) 0.050(4) 0.075(5) -0.005(4) 0.015(4) 0.005(3)
O1 0.071(4) 0.061(4) 0.115(6) -0.018(4) 0.043(4) 0.015(3)
C2 0.036(4) 0.050(4) 0.068(5) -0.004(4) 0.015(4) 0.002(3)
O2 0.033(3) 0.067(4) 0.091(4) -0.014(3) 0.009(3) -0.005(3)
C3 0.050(5) 0.073(5) 0.057(5) -0.007(4) 0.017(4) -0.009(4)
O3 0.091(5) 0.105(5) 0.061(4) 0.015(4) 0.021(4) -0.023(4)
C4 0.054(5) 0.055(5) 0.050(4) 0.003(4) 0.006(4) -0.009(4)
O4 0.091(5) 0.047(3) 0.093(5) -0.004(3) 0.030(4) 0.012(3)
C5 0.053(5) 0.080(6) 0.068(6) -0.004(5) 0.007(4) -0.014(5)
O5 0.051(4) 0.129(7) 0.128(7) 0.001(6) 0.001(4) -0.036(4)
C6 0.049(4) 0.050(4) 0.059(5) -0.013(4) 0.010(4) -0.003(3)
O6 0.087(5) 0.079(4) 0.056(4) 0.011(3) 0.021(3) 0.004(4)
C7 0.046(5) 0.060(5) 0.066(5) 0.001(4) 0.002(4) 0.000(4)
O7 0.028(3) 0.124(6) 0.111(6) 0.006(5) -0.009(3) -0.001(3)
C8 0.051(5) 0.062(5) 0.063(5) -0.005(4) 0.004(4) -0.005(4)
O8 0.125(7) 0.085(5) 0.063(4) 0.025(4) 0.020(4) -0.008(5)
C17 0.031(3) 0.055(4) 0.041(4) 0.003(3) 0.005(3) -0.004(3)
C18 0.028(3) 0.040(3) 0.050(4) 0.008(3) 0.011(3) -0.004(3)
C19 0.041(4) 0.034(3) 0.036(3) -0.005(3) 0.006(3) -0.008(3)
C20 0.040(4) 0.051(4) 0.048(4) 0.004(3) 0.008(3) -0.003(3)
C21 0.037(4) 0.055(4) 0.053(4) 0.000(3) 0.015(3) 0.005(3)
O10 0.062(3) 0.054(3) 0.051(3) -0.001(2) 0.012(3) -0.013(3)
C23 0.036(4) 0.075(6) 0.059(5) -0.004(4) 0.013(4) 0.005(4)
C24 0.073(6) 0.074(6) 0.074(6) -0.011(5) 0.021(5) -0.016(5)
C25 0.075(7) 0.119(10) 0.075(7) -0.042(7) 0.009(6) 0.004(6)
C26 0.093(8) 0.123(10) 0.062(6) 0.001(7) 0.006(6) 0.031(8)
C27 0.148(13) 0.107(10) 0.064(7) 0.014(7) 0.018(7) 0.024(9)
C28 0.101(8) 0.072(6) 0.060(6) 0.019(5) 0.023(5) 0.003(6)
C22 0.029(3) 0.070(5) 0.052(4) 0.001(4) -0.001(3) -0.004(3)
O11 0.032(3) 0.101(5) 0.065(4) 0.002(3) -0.002(3) -0.013(3)
C29 0.044(4) 0.058(5) 0.066(5) 0.007(4) -0.001(4) 0.003(4)
C30 0.043(5) 0.086(7) 0.095(7) 0.008(6) -0.007(5) -0.004(5)
C31 0.047(5) 0.091(8) 0.125(10) -0.020(7) -0.022(6) -0.005(5)
C32 0.086(8) 0.071(6) 0.092(8) -0.029(6) -0.028(6) 0.012(6)
C33 0.085(7) 0.077(6) 0.072(6) -0.013(5) 0.002(5) 0.014(6)
C34 0.055(5) 0.069(6) 0.068(6) -0.002(5) -0.007(4) 0.003(4)
N1 0.026(3) 0.045(3) 0.046(3) 0.001(3) 0.010(2) 0.000(2)
C10 0.035(3) 0.035(3) 0.047(4) 0.003(3) 0.010(3) 0.000(3)
C11 0.040(4) 0.042(4) 0.051(4) 0.003(3) 0.014(3) -0.004(3)
C12 0.042(4) 0.042(4) 0.057(5) 0.004(3) 0.007(3) 0.006(3)
C13 0.044(4) 0.056(5) 0.079(6) -0.001(4) 0.006(4) 0.010(4)
C14 0.068(6) 0.057(5) 0.109(8) -0.002(5) 0.035(6) 0.024(5)
C15 0.090(7) 0.041(4) 0.088(7) -0.017(4) 0.029(6) 0.010(5)
C16 0.055(5) 0.044(4) 0.065(5) -0.005(4) 0.018(4) 0.000(3)
C35 0.036(4) 0.039(4) 0.057(4) -0.003(3) 0.009(3) -0.006(3)
C36 0.035(4) 0.057(5) 0.077(6) 0.001(4) 0.013(4) -0.008(3)
C37 0.046(5) 0.056(5) 0.092(7) 0.002(4) 0.018(5) -0.018(4)
C38 0.043(4) 0.061(5) 0.110(8) -0.011(5) 0.004(5) -0.017(4)
C39 0.053(5) 0.075(6) 0.075(6) -0.014(5) -0.015(5) -0.010(5)
C40 0.057(5) 0.058(5) 0.056(5) -0.008(4) 0.007(4) -0.011(4)

loop_
_atom_type_symbol
_atom_type_description
_atom_type_scat_dispersion_real
_atom_type_scat_dispersion_imag
_atom_type_scat_source
C C 0.0033 0.0016 'International Tables Vol C Tables 4.2.6.8 and 6.1.1.4'
H H 0.0000 0.0000 'International Tables Vol C Tables 4.2.6.8 and 6.1.1.4'
N N 0.0061 0.0033 'International Tables Vol C Tables 4.2.6.8 and 6.1.1.4'
O O 0.0106 0.0060 'International Tables Vol C Tables 4.2.6.8 and 6.1.1.4'
Ru Ru -1.2594 0.8363 'International Tables Vol C Tables 4.2.6.8 and 6.1.1.4'

loop_
_geom_angle_atom_site_label_1
_geom_angle_atom_site_label_2
_geom_angle_atom_site_label_3
_geom_angle
C3 Ru1 C2 95.5(4)
C3 Ru1 C1 92.6(4)
C2 Ru1 C1 88.2(3)
C3 Ru1 N1 85.7(3)
C2 Ru1 N1 98.9(3)
C1 Ru1 N1 172.8(3)
C3 Ru1 C19 136.7(3)
C2 Ru1 C19 126.2(3)
C1 Ru1 C19 99.1(3)
N1 Ru1 C19 77.6(2)
C3 Ru1 C20 171.9(3)
C2 Ru1 C20 92.5(3)
C1 Ru1 C20 87.0(3)
N1 Ru1 C20 93.8(3)
C19 Ru1 C20 35.8(2)
C3 Ru1 Ru2 95.1(3)
C2 Ru1 Ru2 168.3(2)
C1 Ru1 Ru2 86.6(2)
N1 Ru1 Ru2 86.67(15)
C19 Ru1 Ru2 44.85(16)
C20 Ru1 Ru2 76.79(18)
C5 Ru2 C6 93.6(4)
C5 Ru2 C4 92.0(4)
C6 Ru2 C4 96.6(3)
C5 Ru2 C19 122.5(3)
C6 Ru2 C19 139.4(3)
C4 Ru2 C19 99.6(3)
C5 Ru2 C18 93.9(3)
C6 Ru2 C18 131.6(3)
C4 Ru2 C18 130.8(3)
C19 Ru2 C18 39.0(3)
C5 Ru2 Ru1 168.7(3)
C6 Ru2 Ru1 91.3(2)
C4 Ru2 Ru1 97.5(2)
C19 Ru2 Ru1 49.86(19)
C18 Ru2 Ru1 75.23(18)
C5 Ru2 Ru3 96.4(3)
C6 Ru2 Ru3 84.3(2)
C4 Ru2 Ru3 171.4(2)
C19 Ru2 Ru3 74.66(19)
C18 Ru2 Ru3 47.39(18)
Ru1 Ru2 Ru3 73.96(4)
C7 Ru3 C8 88.9(4)
C7 Ru3 C12 96.6(3)
C8 Ru3 C12 88.7(3)
C7 Ru3 N1 175.6(3)
C8 Ru3 N1 91.8(3)
C12 Ru3 N1 79.1(3)
C7 Ru3 C18 103.7(3)
C8 Ru3 C18 146.8(3)
C12 Ru3 C18 119.4(3)
N1 Ru3 C18 78.0(2)
C7 Ru3 C17 85.0(3)
C8 Ru3 C17 173.8(3)
C12 Ru3 C17 91.6(3)
N1 Ru3 C17 94.3(2)
C18 Ru3 C17 36.4(3)
C7 Ru3 Ru2 98.1(3)
C8 Ru3 Ru2 103.7(3)
C12 Ru3 Ru2 160.9(2)
N1 Ru3 Ru2 85.97(16)
C18 Ru3 Ru2 44.7(2)
C17 Ru3 Ru2 77.63(19)
O1 C1 Ru1 177.5(8)
O2 C2 Ru1 170.7(7)
O3 C3 Ru1 176.2(9)
O4 C4 Ru2 175.6(8)
O5 C5 Ru2 177.3(9)
O6 C6 Ru2 176.1(8)
O7 C7 Ru3 176.3(9)
O8 C8 Ru3 177.0(9)
C18 C17 C21 122.5(6)
C18 C17 Ru3 66.2(4)
C21 C17 Ru3 117.3(5)
C19 C18 C17 143.6(7)
C19 C18 Ru2 70.2(4)
C17 C18 Ru2 145.7(5)
C19 C18 Ru3 121.3(5)
C17 C18 Ru3 77.3(4)
Ru2 C18 Ru3 87.9(3)
C18 C19 C20 147.1(7)
C18 C19 Ru2 70.8(4)
C20 C19 Ru2 142.1(6)
C18 C19 Ru1 117.0(5)
C20 C19 Ru1 75.1(4)
Ru2 C19 Ru1 85.3(2)
C19 C20 C22 122.5(7)
C19 C20 Ru1 69.1(4)
C22 C20 Ru1 121.2(5)
O10 C21 C17 107.0(6)
C23 O10 C21 117.1(5)
O10 C23 C24 126.1(5)
O10 C23 C28 113.9(5)
C24 C23 C28 120.0
C23 C24 C25 120.0
C26 C25 C24 120.0
C25 C26 C27 120.0
C26 C27 C28 120.0
C27 C28 C23 120.0
O11 C22 C20 108.4(7)
C29 O11 C22 118.4(6)
O11 C29 C30 115.4(5)
O11 C29 C34 124.5(5)
C30 C29 C34 120.0
C31 C30 C29 120.0
C32 C31 C30 120.0
C31 C32 C33 120.0
C32 C33 C34 120.0
C33 C34 C29 120.0
C10 N1 Ru1 133.3(5)
C10 N1 Ru3 114.7(4)
Ru1 N1 Ru3 112.0(3)
N1 C10 C11 116.7(6)
N1 C10 C35 122.2(6)
C11 C10 C35 121.1(6)
C12 C11 C16 121.7(7)
C12 C11 C10 115.9(6)
C16 C11 C10 122.4(7)
C11 C12 C13 117.4(7)
C11 C12 Ru3 113.3(5)
C13 C12 Ru3 129.2(6)
C12 C13 C14 121.7(8)
C15 C14 C13 119.6(8)
C14 C15 C16 120.2(8)
C15 C16 C11 119.3(8)
C36 C35 C40 120.0
C36 C35 C10 118.5(4)
C40 C35 C10 121.5(4)
C35 C36 C37 120.0
C38 C37 C36 120.0
C39 C38 C37 120.0
C38 C39 C40 120.0
C39 C40 C35 120.0

loop_
_geom_bond_atom_site_label_1
_geom_bond_atom_site_label_2
_geom_bond_distance
Ru1 C3 1.904(9)
Ru1 C2 1.934(8)
Ru1 C1 1.933(8)
Ru1 N1 2.111(6)
Ru1 C19 2.224(7)
Ru1 C20 2.300(7)
Ru1 Ru2 2.8996(14)
Ru2 C5 1.901(9)
Ru2 C6 1.932(10)
Ru2 C4 1.946(9)
Ru2 C19 2.052(6)
Ru2 C18 2.059(7)
Ru2 Ru3 2.924(2)
Ru3 C7 1.873(9)
Ru3 C8 1.903(10)
Ru3 C12 2.063(8)
Ru3 N1 2.115(5)
Ru3 C18 2.154(7)
Ru3 C17 2.296(7)
C1 O1 1.110(9)
C2 O2 1.131(9)
C3 O3 1.134(11)
C4 O4 1.135(10)
C5 O5 1.150(11)
C6 O6 1.120(10)
C7 O7 1.154(10)
C8 O8 1.142(11)
C17 C18 1.397(10)
C17 C21 1.488(10)
C18 C19 1.372(9)
C19 C20 1.391(10)
C20 C22 1.484(11)
C21 O10 1.433(9)
O10 C23 1.336(7)
C23 C24 1.3900
C23 C28 1.3900
C24 C25 1.3900
C25 C26 1.3900
C26 C27 1.3900
C27 C28 1.3900
C22 O11 1.417(9)
O11 C29 1.340(7)
C29 C30 1.3900
C29 C34 1.3900
C30 C31 1.3900
C31 C32 1.3900
C32 C33 1.3900
C33 C34 1.3900
N1 C10 1.299(9)
C10 C11 1.464(10)
C10 C35 1.495(7)
C11 C12 1.393(10)
C11 C16 1.403(11)
C12 C13 1.384(11)
C13 C14 1.405(13)
C14 C15 1.376(14)
C15 C16 1.386(12)
C35 C36 1.3900
C35 C40 1.3900
C36 C37 1.3900
C37 C38 1.3900
C38 C39 1.3900
C39 C40 1.3900
